data_7010944
loop_
_publ_author_name
'Hermans, Sophie'
'Khimyak, Tetyana'
'Johnson, Brian F. G.'

_publ_section_title
;
 High yield synthesis of Ru\^a&#x20AC;&#x201C;Pt mixed-metal cluster
 compounds
;
_journal_issue 22
_journal_name_full 'Journal of the Chemical Society, Dalton Transactions'
_journal_page_first 3295
_journal_paper_doi 10.1039/b105844b
_journal_year 2001
_chemical_formula_sum 'C23 H12 O14 Pt Ru5'
_chemical_formula_weight 1212.77
_chemical_name_systematic
; 
? 
;
_space_group_IT_number 92
_symmetry_cell_setting tetragonal
_symmetry_space_group_name_Hall 'P 4abw 2nw'
_symmetry_space_group_name_H-M 'P 41 21 2'
_atom_sites_solution_hydrogens geom
_atom_sites_solution_primary direct
_atom_sites_solution_secondary difmap
_audit_creation_method SHELXL
_cell_angle_alpha 90.00
_cell_angle_beta 90.00
_cell_angle_gamma 90.00
_cell_formula_units_Z 16
_cell_length_a 17.302(4)
_cell_length_b 17.302(4)
_cell_length_c 38.128(5)
_cell_measurement_temperature 180(2)
_cell_volume 11414(4)
_computing_structure_refinement 'SHELXL-93 (Sheldrick, 1993)'
_computing_structure_solution dirdif/teXsan
_diffrn_ambient_temperature 180(2)
_diffrn_measurement_device RAXIS-IIC
_diffrn_radiation_monochromator graphite
_diffrn_radiation_source 'fine-focus sealed tube'
_diffrn_radiation_type MoK\a
_diffrn_radiation_wavelength 0.71073
_diffrn_reflns_av_R_equivalents 0.0370
_diffrn_reflns_av_sigmaI/netI 0.1816
_diffrn_reflns_limit_h_max 20
_diffrn_reflns_limit_h_min 0
_diffrn_reflns_limit_k_max 14
_diffrn_reflns_limit_k_min 0
_diffrn_reflns_limit_l_max 45
_diffrn_reflns_limit_l_min 0
_diffrn_reflns_number 11235
_diffrn_reflns_theta_max 25.16
_diffrn_reflns_theta_min 1.59
_exptl_absorpt_coefficient_mu 7.531
_exptl_crystal_colour 'v dark'
_exptl_crystal_density_diffrn 2.823
_exptl_crystal_F_000 8960
_exptl_crystal_size_max 0.15
_exptl_crystal_size_mid 0.10
_exptl_crystal_size_min 0.10
_refine_diff_density_max 2.579
_refine_diff_density_min -1.619
_refine_diff_density_rms 0.273
_refine_ls_abs_structure_details 'Flack H D (1983), Acta Cryst. A39, 876-881'
_refine_ls_abs_structure_Flack 0.45(2)
_refine_ls_extinction_coef 0.000326(7)
_refine_ls_extinction_expression Fc^*^=kFc[1+0.001xFc^2^\l^3^/sin(2\q)]^-1/4^
_refine_ls_extinction_method SHELXL
_refine_ls_goodness_of_fit_all 0.694
_refine_ls_goodness_of_fit_obs 0.826
_refine_ls_matrix_type full
_refine_ls_number_parameters 406
_refine_ls_number_reflns 5768
_refine_ls_number_restraints 0
_refine_ls_restrained_S_all 0.694
_refine_ls_restrained_S_obs 0.826
_refine_ls_R_factor_all 0.0768
_refine_ls_R_factor_obs 0.0433
_refine_ls_shift/esd_max 15.000
_refine_ls_shift/esd_mean 0.535
_refine_ls_structure_factor_coef Fsqd
_refine_ls_weighting_details 'w=1/[\s^2^(Fo^2^)+(0.0162P)^2^+0.0000P] where P=(Fo^2^+2Fc^2^)/3'
_refine_ls_weighting_scheme calc
_refine_ls_wR_factor_all 0.1101
_refine_ls_wR_factor_obs 0.0937
_reflns_number_observed 3101
_reflns_number_total 5768
_reflns_observed_criterion >2sigma(I)
_cod_data_source_file b105844b.txt
_cod_data_source_block compound_3
_cod_depositor_comments
;
The following automatic conversions were performed:
'_symmetry_cell_setting' value 'Tetragonal' changed to 'tetragonal'
according to '/home/saulius/struct/CIF-dictionaries/cif_core.dic'
dictionary named 'cif_core.dic' version 2.4.1 from 2010-06-29.

Automatic conversion script
Id: cif_fix_enum 1527 2010-12-29 10:47:43Z saulius 

The following automatic conversions were performed:

'_refine_ls_weighting_scheme' value 'calc
w=1/[\s^2^(Fo^2^)+(0.0162P)^2^+0.0000P] where P=(Fo^2^+2Fc^2^)/3' was
changed to 'calc'. New tag '_refine_ls_weighting_details' was
created. The value of the new tag was set to
'w=1/[\s^2^(Fo^2^)+(0.0162P)^2^+0.0000P] where P=(Fo^2^+2Fc^2^)/3'.

Automatic conversion script
Id: cif_fix_values 3143 2015-03-26 13:38:13Z robertas 
;
_cod_original_cell_volume 11414.0(40)
_cod_original_sg_symbol_H-M P4(1)2(1)2
_cod_database_code 7010944

loop_
_symmetry_equiv_pos_as_xyz
'x, y, z'
'-x, -y, z+1/2'
'-y+1/2, x+1/2, z+1/4'
'y+1/2, -x+1/2, z+3/4'
'y, x, -z'
'-y, -x, -z+1/2'
'-x+1/2, y+1/2, -z+1/4'
'x+1/2, -y+1/2, -z+3/4'

loop_
_atom_site_aniso_label
_atom_site_aniso_U_11
_atom_site_aniso_U_22
_atom_site_aniso_U_33
_atom_site_aniso_U_23
_atom_site_aniso_U_13
_atom_site_aniso_U_12
Pt1_1 0.0168(7) 0.0189(7) 0.0153(3) 0.0003(4) 0.0000(4) -0.0010(5)
Ru1_1 0.0189(14) 0.0192(14) 0.0235(8) -0.0010(10) -0.0015(10) -0.0039(10)
Ru2_1 0.0146(14) 0.0211(14) 0.0203(7) -0.0018(10) 0.0013(10) 0.0015(10)
Ru3_1 0.0232(12) 0.0278(14) 0.0153(6) 0.0013(9) 0.0006(9) -0.0024(11)
Ru4_1 0.0168(15) 0.0208(15) 0.0239(8) 0.0024(10) -0.0012(10) 0.0032(11)
Ru5_1 0.019(2) 0.0210(15) 0.0247(8) 0.0040(10) 0.0002(10) -0.0050(10)
Pt1_2 0.0170(7) 0.0198(7) 0.0180(3) 0.0019(4) 0.0005(4) 0.0026(5)
Ru1_2 0.0171(14) 0.0187(15) 0.0276(8) -0.0007(10) -0.0020(10) 0.0035(9)
Ru2_2 0.0156(13) 0.0183(13) 0.0274(8) -0.0004(10) -0.0016(10) 0.0018(11)
Ru3_2 0.0223(13) 0.0233(13) 0.0188(7) 0.0006(9) -0.0021(9) -0.0009(10)
Ru4_2 0.0181(13) 0.0216(14) 0.0224(8) 0.0010(10) -0.0020(10) -0.0013(11)
Ru5_2 0.0170(14) 0.0195(14) 0.0224(8) 0.0010(10) -0.0010(10) 0.0037(9)

loop_
_atom_site_label
_atom_site_type_symbol
_atom_site_fract_x
_atom_site_fract_y
_atom_site_fract_z
_atom_site_U_iso_or_equiv
_atom_site_thermal_displace_type
_atom_site_occupancy
_atom_site_calc_flag
_atom_site_refinement_flags
_atom_site_disorder_group
Pt1_1 Pt 0.74933(6) 0.49485(6) 0.15115(2) 0.0170(2) Uani 1 d . .
Ru1_1 Ru 0.67987(15) 0.41540(15) 0.08637(4) 0.0205(5) Uani 1 d . .
Ru2_1 Ru 0.84615(15) 0.41876(15) 0.10173(4) 0.0187(5) Uani 1 d . .
Ru3_1 Ru 0.77989(14) 0.50642(14) 0.04452(4) 0.0221(5) Uani 1 d . .
Ru4_1 Ru 0.6826(2) 0.5842(2) 0.09603(4) 0.0205(5) Uani 1 d . .
Ru5_1 Ru 0.8478(2) 0.58383(15) 0.10205(4) 0.0214(5) Uani 1 d . .
C0_1 C 0.7624(15) 0.4970(15) 0.0979(4) 0.012(5) Uiso 1 d . .
O1_1 O 0.6012(13) 0.3344(13) 0.1477(4) 0.041(5) Uiso 1 d . .
C1_1 C 0.6316(19) 0.3701(20) 0.1261(6) 0.042(7) Uiso 1 d . .
O2_1 O 0.7152(15) 0.2564(14) 0.0553(5) 0.060(6) Uiso 1 d . .
C2_1 C 0.7017(21) 0.3149(21) 0.0665(7) 0.042(9) Uiso 1 d . .
O3_1 O 0.5248(13) 0.4493(14) 0.0524(5) 0.048(6) Uiso 1 d . .
C3_1 C 0.5827(18) 0.4332(17) 0.0663(6) 0.028(7) Uiso 1 d . .
O4_1 O 0.9180(12) 0.3093(13) 0.1545(4) 0.039(5) Uiso 1 d . .
C4_1 C 0.8870(17) 0.3544(17) 0.1354(6) 0.029(6) Uiso 1 d . .
O5_1 O 0.9075(13) 0.3056(13) 0.0478(5) 0.049(6) Uiso 1 d . .
C5_1 C 0.8808(19) 0.3467(18) 0.0676(7) 0.032(7) Uiso 1 d . .
O6_1 O 1.0030(12) 0.4952(12) 0.1036(4) 0.030(4) Uiso 1 d . .
C6_1 C 0.9358(15) 0.4939(16) 0.1031(6) 0.012(5) Uiso 1 d . .
O7_1 O 0.6857(12) 0.4120(12) -0.0081(4) 0.037(5) Uiso 1 d . .
C7_1 C 0.7228(19) 0.4451(18) 0.0151(6) 0.033(7) Uiso 1 d . .
O8_1 O 0.7779(15) 0.6525(15) 0.0027(6) 0.073(7) Uiso 1 d . .
C8_1 C 0.7742(17) 0.5946(17) 0.0180(6) 0.025(6) Uiso 1 d . .
O9_1 O 0.9385(13) 0.4780(14) 0.0117(5) 0.044(6) Uiso 1 d . .
C9_1 C 0.8772(19) 0.4834(18) 0.0248(6) 0.033(7) Uiso 1 d . .
O10_1 O 0.5796(13) 0.6331(14) 0.0366(5) 0.051(6) Uiso 1 d . .
C10_1 C 0.6211(17) 0.6140(18) 0.0593(6) 0.044(7) Uiso 1 d . .
O11_1 O 0.5644(13) 0.6584(13) 0.1436(5) 0.047(6) Uiso 1 d . .
C11_1 C 0.6119(17) 0.6277(17) 0.1270(6) 0.028(7) Uiso 1 d . .
O12_1 O 0.7601(16) 0.7417(16) 0.0969(5) 0.061(7) Uiso 1 d . .
C12_1 C 0.7582(23) 0.6737(22) 0.0988(8) 0.051(9) Uiso 1 d . .
O13_1 O 0.9454(13) 0.6742(13) 0.0510(4) 0.046(5) Uiso 1 d . .
C13_1 C 0.9097(17) 0.6385(17) 0.0712(5) 0.027(6) Uiso 1 d . .
C14_1 C 0.8936(18) 0.6358(17) 0.1383(5) 0.021(6) Uiso 1 d . .
O14_1 O 0.9218(13) 0.6708(13) 0.1616(4) 0.043(5) Uiso 1 d . .
C15_1 C 0.6527(17) 0.5193(16) 0.1878(6) 0.025(6) Uiso 1 d . .
H15_1 H 0.6042(17) 0.5375(16) 0.1761(6) 0.030 Uiso 1 calc R .
C16_1 C 0.7062(14) 0.5772(14) 0.1943(5) 0.015(5) Uiso 1 d . .
H16_1 H 0.6906(14) 0.6297(14) 0.1859(5) 0.018 Uiso 1 calc R .
C17_1 C 0.7633(16) 0.5770(17) 0.2252(6) 0.029(7) Uiso 1 d . .
H17A_1 H 0.7756(16) 0.6314(17) 0.2310(6) 0.034 Uiso 1 calc R .
H17B_1 H 0.7366(16) 0.5545(17) 0.2458(6) 0.034 Uiso 1 calc R .
C18_1 C 0.8383(14) 0.5344(14) 0.2203(5) 0.012(5) Uiso 1 d . .
H18A_1 H 0.8785(14) 0.5714(14) 0.2125(5) 0.015 Uiso 1 calc R .
H18B_1 H 0.8548(14) 0.5125(14) 0.2430(5) 0.015 Uiso 1 calc R .
C19_1 C 0.8323(17) 0.4698(17) 0.1936(6) 0.025(6) Uiso 1 d . .
H19_1 H 0.8839(17) 0.4534(17) 0.1844(6) 0.030 Uiso 1 calc R .
C20_1 C 0.7809(19) 0.4114(19) 0.1939(6) 0.037(7) Uiso 1 d . .
H20_1 H 0.8009(19) 0.3600(19) 0.1860(6) 0.045 Uiso 1 calc R .
C21_1 C 0.7152(19) 0.4092(19) 0.2224(7) 0.046(9) Uiso 1 d . .
H21A_1 H 0.7038(19) 0.3544(19) 0.2279(7) 0.056 Uiso 1 calc R .
H21B_1 H 0.7353(19) 0.4333(19) 0.2441(7) 0.056 Uiso 1 calc R .
C22_1 C 0.6410(16) 0.4483(16) 0.2130(6) 0.024(6) Uiso 1 d . .
H22A_1 H 0.6153(16) 0.4661(16) 0.2347(6) 0.028 Uiso 1 calc R .
H22B_1 H 0.6065(16) 0.4103(16) 0.2015(6) 0.028 Uiso 1 calc R .
Pt1_2 Pt 0.24934(6) 0.49385(6) 0.09276(2) 0.0183(2) Uani 1 d . .
Ru1_2 Ru 0.17679(15) 0.56336(15) 0.15924(5) 0.0211(5) Uani 1 d . .
Ru2_2 Ru 0.34431(14) 0.55812(14) 0.14671(5) 0.0205(5) Uani 1 d . .
Ru3_2 Ru 0.26948(14) 0.46200(14) 0.19917(4) 0.0215(5) Uani 1 d . .
Ru4_2 Ru 0.17731(14) 0.39542(15) 0.14347(5) 0.0207(6) Uani 1 d . .
Ru5_2 Ru 0.34223(14) 0.39450(15) 0.14001(4) 0.0196(5) Uani 1 d . .
C0_2 C 0.2541(16) 0.4805(17) 0.1465(5) 0.020(6) Uiso 1 d . .
O1_2 O 0.0951(14) 0.6440(14) 0.0995(4) 0.041(5) Uiso 1 d . .
C1_2 C 0.1305(17) 0.6134(17) 0.1208(5) 0.025(6) Uiso 1 d . .
O2_2 O 0.2184(15) 0.7178(15) 0.1936(5) 0.062(6) Uiso 1 d . .
C2_2 C 0.2023(20) 0.6582(20) 0.1803(7) 0.036(8) Uiso 1 d . .
O3_2 O 0.0171(15) 0.5355(15) 0.1934(5) 0.060(7) Uiso 1 d . .
C3_2 C 0.0865(18) 0.5468(17) 0.1807(6) 0.025(6) Uiso 1 d . .
O4_2 O 0.4139(14) 0.6802(15) 0.0981(5) 0.053(6) Uiso 1 d . .
C4_2 C 0.3901(18) 0.6345(19) 0.1182(6) 0.031(7) Uiso 1 d . .
O5_2 O 0.4084(14) 0.6536(14) 0.2069(5) 0.059(6) Uiso 1 d . .
C5_2 C 0.3830(18) 0.6152(18) 0.1838(6) 0.032(7) Uiso 1 d . .
O6_2 O 0.4995(13) 0.4831(13) 0.1407(5) 0.043(5) Uiso 1 d . .
C6_2 C 0.4328(19) 0.4852(19) 0.1406(7) 0.036(7) Uiso 1 d . .
O7_2 O 0.1841(14) 0.5580(14) 0.2540(5) 0.052(6) Uiso 1 d . .
C7_2 C 0.2128(18) 0.5250(18) 0.2315(6) 0.027(6) Uiso 1 d . .
O8_2 O 0.2407(15) 0.3068(15) 0.2338(5) 0.058(6) Uiso 1 d . .
C8_2 C 0.2502(19) 0.3710(19) 0.2227(6) 0.034(7) Uiso 1 d . .
O9_2 O 0.4228(15) 0.4691(15) 0.2391(5) 0.063(7) Uiso 1 d . .
C9_2 C 0.3604(18) 0.4657(18) 0.2238(6) 0.024(6) Uiso 1 d . .
O10_2 O 0.0651(13) 0.3405(13) 0.1991(5) 0.044(5) Uiso 1 d . .
C10_2 C 0.1083(16) 0.3648(16) 0.1779(5) 0.019(5) Uiso 1 d . .
O11_2 O 0.0665(14) 0.3206(14) 0.0922(5) 0.048(6) Uiso 1 d . .
C11_2 C 0.1059(18) 0.3502(18) 0.1113(6) 0.023(7) Uiso 1 d . .
O12_2 O 0.2550(13) 0.2410(13) 0.1401(4) 0.044(5) Uiso 1 d . .
C12_2 C 0.2508(21) 0.3083(21) 0.1441(7) 0.039(8) Uiso 1 d . .
O13_2 O 0.4396(13) 0.3001(13) 0.1906(4) 0.042(5) Uiso 1 d . .
C13_2 C 0.4032(17) 0.3365(17) 0.1703(5) 0.027(6) Uiso 1 d . .
O14_2 O 0.4204(13) 0.3140(14) 0.0783(4) 0.047(5) Uiso 1 d . .
C14_2 C 0.3920(18) 0.3466(18) 0.1011(6) 0.029(6) Uiso 1 d . .
C15_2 C 0.1541(21) 0.4743(21) 0.0538(8) 0.050(9) Uiso 1 d . .
H15_2 H 0.1044(21) 0.4559(21) 0.0643(8) 0.060 Uiso 1 calc R .
C16_2 C 0.2113(19) 0.4141(19) 0.0484(6) 0.030(7) Uiso 1 d . .
H16_2 H 0.1950(19) 0.3611(19) 0.0558(6) 0.036 Uiso 1 calc R .
C17_2 C 0.2673(21) 0.4168(21) 0.0197(8) 0.044(10) Uiso 1 d . .
H17A_2 H 0.2382(21) 0.4265(21) -0.0022(8) 0.053 Uiso 1 calc R .
H17B_2 H 0.2904(21) 0.3646(21) 0.0176(8) 0.053 Uiso 1 calc R .
C18_2 C 0.3333(23) 0.4746(22) 0.0210(7) 0.049(9) Uiso 1 d . .
H18A_2 H 0.3336(23) 0.5033(22) -0.0014(7) 0.059 Uiso 1 calc R .
H18B_2 H 0.3823(23) 0.4451(22) 0.0222(7) 0.059 Uiso 1 calc R .
C19_2 C 0.3340(20) 0.5331(20) 0.0504(7) 0.036(8) Uiso 1 d . .
H19_2 H 0.3858(20) 0.5515(20) 0.0585(7) 0.043 Uiso 1 calc R .
C20_2 C 0.2727(18) 0.5851(19) 0.0534(7) 0.031(7) Uiso 1 d . .
H20_2 H 0.2879(18) 0.6357(19) 0.0640(7) 0.037 Uiso 1 calc R .
C21_2 C 0.2054(25) 0.5921(26) 0.0258(9) 0.054(12) Uiso 1 d . .
H21A_2 H 0.1815(25) 0.6438(26) 0.0284(9) 0.064 Uiso 1 calc R .
H21B_2 H 0.2282(25) 0.5895(26) 0.0020(9) 0.064 Uiso 1 calc R .
C22_2 C 0.1451(23) 0.5350(21) 0.0281(8) 0.049(9) Uiso 1 d . .
H22A_2 H 0.0960(23) 0.5622(21) 0.0330(8) 0.059 Uiso 1 calc R .
H22B_2 H 0.1399(23) 0.5104(21) 0.0047(8) 0.059 Uiso 1 calc R .

loop_
_atom_type_symbol
_atom_type_description
_atom_type_scat_dispersion_real
_atom_type_scat_dispersion_imag
_atom_type_scat_source
C C 0.0033 0.0016 'International Tables Vol C Tables 4.2.6.8 and 6.1.1.4'
H H 0.0000 0.0000 'International Tables Vol C Tables 4.2.6.8 and 6.1.1.4'
O O 0.0106 0.0060 'International Tables Vol C Tables 4.2.6.8 and 6.1.1.4'
Pt Pt -1.7033 8.3905 'International Tables Vol C Tables 4.2.6.8 and 6.1.1.4'
Ru Ru -1.2594 0.8363 'International Tables Vol C Tables 4.2.6.8 and 6.1.1.4'

loop_
_geom_angle_atom_site_label_1
_geom_angle_atom_site_label_2
_geom_angle_atom_site_label_3
_geom_angle
_geom_angle_site_symmetry_1
_geom_angle_site_symmetry_3
_geom_angle_publ_flag
C0_1 Pt1_1 C19_1 131.3(10) . . ?
C0_1 Pt1_1 C20_1 134.9(10) . . ?
C19_1 Pt1_1 C20_1 35.1(9) . . ?
C0_1 Pt1_1 C15_1 134.9(10) . . ?
C19_1 Pt1_1 C15_1 93.7(10) . . ?
C20_1 Pt1_1 C15_1 81.3(10) . . ?
C0_1 Pt1_1 C16_1 137.3(9) . . ?
C19_1 Pt1_1 C16_1 78.9(9) . . ?
C20_1 Pt1_1 C16_1 87.6(10) . . ?
C15_1 Pt1_1 C16_1 35.6(9) . . ?
C0_1 Pt1_1 Ru2_1 44.4(7) . . ?
C19_1 Pt1_1 Ru2_1 90.7(7) . . ?
C20_1 Pt1_1 Ru2_1 92.3(8) . . ?
C15_1 Pt1_1 Ru2_1 161.6(7) . . ?
C16_1 Pt1_1 Ru2_1 162.1(6) . . ?
C0_1 Pt1_1 Ru4_1 45.8(7) . . ?
C19_1 Pt1_1 Ru4_1 155.5(8) . . ?
C20_1 Pt1_1 Ru4_1 169.1(9) . . ?
C15_1 Pt1_1 Ru4_1 93.2(7) . . ?
C16_1 Pt1_1 Ru4_1 93.4(5) . . ?
Ru2_1 Pt1_1 Ru4_1 90.08(6) . . ?
C0_1 Pt1_1 Ru5_1 45.5(7) . . ?
C19_1 Pt1_1 Ru5_1 101.1(7) . . ?
C20_1 Pt1_1 Ru5_1 130.8(8) . . ?
C15_1 Pt1_1 Ru5_1 137.1(7) . . ?
C16_1 Pt1_1 Ru5_1 108.5(6) . . ?
Ru2_1 Pt1_1 Ru5_1 58.89(7) . . ?
Ru4_1 Pt1_1 Ru5_1 59.06(8) . . ?
C0_1 Pt1_1 Ru1_1 41.6(7) . . ?
C19_1 Pt1_1 Ru1_1 139.1(7) . . ?
C20_1 Pt1_1 Ru1_1 113.1(8) . . ?
C15_1 Pt1_1 Ru1_1 107.3(7) . . ?
C16_1 Pt1_1 Ru1_1 136.5(6) . . ?
Ru2_1 Pt1_1 Ru1_1 59.38(7) . . ?
Ru4_1 Pt1_1 Ru1_1 59.45(7) . . ?
Ru5_1 Pt1_1 Ru1_1 87.10(6) . . ?
C3_1 Ru1_1 C1_1 89.9(13) . . ?
C3_1 Ru1_1 C2_1 99.4(11) . . ?
C1_1 Ru1_1 C2_1 91.5(14) . . ?
C3_1 Ru1_1 C0_1 126.7(12) . . ?
C1_1 Ru1_1 C0_1 114.8(9) . . ?
C2_1 Ru1_1 C0_1 124.5(13) . . ?
C3_1 Ru1_1 Ru3_1 103.1(8) . . ?
C1_1 Ru1_1 Ru3_1 161.4(8) . . ?
C2_1 Ru1_1 Ru3_1 99.2(10) . . ?
C0_1 Ru1_1 Ru3_1 46.7(5) . . ?
C3_1 Ru1_1 Ru2_1 163.3(8) . . ?
C1_1 Ru1_1 Ru2_1 106.3(10) . . ?
C2_1 Ru1_1 Ru2_1 84.5(11) . . ?
C0_1 Ru1_1 Ru2_1 42.5(7) . . ?
Ru3_1 Ru1_1 Ru2_1 60.18(7) . . ?
C3_1 Ru1_1 Ru4_1 84.4(9) . . ?
C1_1 Ru1_1 Ru4_1 108.5(10) . . ?
C2_1 Ru1_1 Ru4_1 159.7(10) . . ?
C0_1 Ru1_1 Ru4_1 44.0(7) . . ?
Ru3_1 Ru1_1 Ru4_1 60.61(8) . . ?
Ru2_1 Ru1_1 Ru4_1 86.56(9) . . ?
C3_1 Ru1_1 Pt1_1 127.3(8) . . ?
C1_1 Ru1_1 Pt1_1 73.5(8) . . ?
C2_1 Ru1_1 Pt1_1 129.9(10) . . ?
C0_1 Ru1_1 Pt1_1 41.3(5) . . ?
Ru3_1 Ru1_1 Pt1_1 88.00(7) . . ?
Ru2_1 Ru1_1 Pt1_1 56.45(5) . . ?
Ru4_1 Ru1_1 Pt1_1 56.58(6) . . ?
C4_1 Ru2_1 C5_1 87.7(11) . . ?
C4_1 Ru2_1 C0_1 138.0(10) . . ?
C5_1 Ru2_1 C0_1 128.7(10) . . ?
C4_1 Ru2_1 C6_1 94.4(12) . . ?
C5_1 Ru2_1 C6_1 101.4(12) . . ?
C0_1 Ru2_1 C6_1 97.1(10) . . ?
C4_1 Ru2_1 Pt1_1 92.6(8) . . ?
C5_1 Ru2_1 Pt1_1 160.7(10) . . ?
C0_1 Ru2_1 Pt1_1 46.0(5) . . ?
C6_1 Ru2_1 Pt1_1 97.9(7) . . ?
C4_1 Ru2_1 Ru5_1 126.7(9) . . ?
C5_1 Ru2_1 Ru5_1 131.0(9) . . ?
C0_1 Ru2_1 Ru5_1 47.7(7) . . ?
C6_1 Ru2_1 Ru5_1 49.5(8) . . ?
Pt1_1 Ru2_1 Ru5_1 62.62(7) . . ?
C4_1 Ru2_1 Ru3_1 174.3(8) . . ?
C5_1 Ru2_1 Ru3_1 87.3(8) . . ?
C0_1 Ru2_1 Ru3_1 45.5(5) . . ?
C6_1 Ru2_1 Ru3_1 89.2(7) . . ?
Pt1_1 Ru2_1 Ru3_1 91.34(8) . . ?
Ru5_1 Ru2_1 Ru3_1 58.87(8) . . ?
C4_1 Ru2_1 Ru1_1 120.2(9) . . ?
C5_1 Ru2_1 Ru1_1 99.2(10) . . ?
C0_1 Ru2_1 Ru1_1 44.3(7) . . ?
C6_1 Ru2_1 Ru1_1 140.2(8) . . ?
Pt1_1 Ru2_1 Ru1_1 64.17(7) . . ?
Ru5_1 Ru2_1 Ru1_1 91.73(11) . . ?
Ru3_1 Ru2_1 Ru1_1 58.12(7) . . ?
C8_1 Ru3_1 C7_1 96.6(12) . . ?
C8_1 Ru3_1 C9_1 90.2(13) . . ?
C7_1 Ru3_1 C9_1 96.6(13) . . ?
C8_1 Ru3_1 C0_1 127.0(10) . . ?
C7_1 Ru3_1 C0_1 118.6(11) . . ?
C9_1 Ru3_1 C0_1 120.5(11) . . ?
C8_1 Ru3_1 Ru5_1 93.2(8) . . ?
C7_1 Ru3_1 Ru5_1 166.8(8) . . ?
C9_1 Ru3_1 Ru5_1 92.2(8) . . ?
C0_1 Ru3_1 Ru5_1 48.2(7) . . ?
C8_1 Ru3_1 Ru1_1 137.8(9) . . ?
C7_1 Ru3_1 Ru1_1 72.2(8) . . ?
C9_1 Ru3_1 Ru1_1 130.7(9) . . ?
C0_1 Ru3_1 Ru1_1 46.4(7) . . ?
Ru5_1 Ru3_1 Ru1_1 94.59(7) . . ?
C8_1 Ru3_1 Ru2_1 150.8(9) . . ?
C7_1 Ru3_1 Ru2_1 111.8(9) . . ?
C9_1 Ru3_1 Ru2_1 80.6(8) . . ?
C0_1 Ru3_1 Ru2_1 43.4(7) . . ?
Ru5_1 Ru3_1 Ru2_1 59.90(8) . . ?
Ru1_1 Ru3_1 Ru2_1 61.70(8) . . ?
C8_1 Ru3_1 Ru4_1 87.5(8) . . ?
C7_1 Ru3_1 Ru4_1 111.6(10) . . ?
C9_1 Ru3_1 Ru4_1 151.8(9) . . ?
C0_1 Ru3_1 Ru4_1 44.6(7) . . ?
Ru5_1 Ru3_1 Ru4_1 59.90(8) . . ?
Ru1_1 Ru3_1 Ru4_1 61.59(8) . . ?
Ru2_1 Ru3_1 Ru4_1 87.87(6) . . ?
C10_1 Ru4_1 C11_1 89.5(12) . . ?
C10_1 Ru4_1 C12_1 101.5(14) . . ?
C11_1 Ru4_1 C12_1 94.7(13) . . ?
C10_1 Ru4_1 C0_1 128.7(10) . . ?
C11_1 Ru4_1 C0_1 136.1(9) . . ?
C12_1 Ru4_1 C0_1 97.2(12) . . ?
C10_1 Ru4_1 Pt1_1 161.9(10) . . ?
C11_1 Ru4_1 Pt1_1 91.0(8) . . ?
C12_1 Ru4_1 Pt1_1 96.6(10) . . ?
C0_1 Ru4_1 Pt1_1 45.7(5) . . ?
C10_1 Ru4_1 Ru5_1 129.8(9) . . ?
C11_1 Ru4_1 Ru5_1 127.2(8) . . ?
C12_1 Ru4_1 Ru5_1 49.8(11) . . ?
C0_1 Ru4_1 Ru5_1 47.4(7) . . ?
Pt1_1 Ru4_1 Ru5_1 62.37(7) . . ?
C10_1 Ru4_1 Ru3_1 87.1(9) . . ?
C11_1 Ru4_1 Ru3_1 174.0(9) . . ?
C12_1 Ru4_1 Ru3_1 90.8(10) . . ?
C0_1 Ru4_1 Ru3_1 45.0(5) . . ?
Pt1_1 Ru4_1 Ru3_1 90.70(8) . . ?
Ru5_1 Ru4_1 Ru3_1 58.49(8) . . ?
C10_1 Ru4_1 Ru1_1 100.0(10) . . ?
C11_1 Ru4_1 Ru1_1 118.1(9) . . ?
C12_1 Ru4_1 Ru1_1 140.6(11) . . ?
C0_1 Ru4_1 Ru1_1 44.2(7) . . ?
Pt1_1 Ru4_1 Ru1_1 63.96(7) . . ?
Ru5_1 Ru4_1 Ru1_1 91.35(11) . . ?
Ru3_1 Ru4_1 Ru1_1 57.80(7) . . ?
C14_1 Ru5_1 C13_1 88.8(10) . . ?
C14_1 Ru5_1 C0_1 135.2(9) . . ?
C13_1 Ru5_1 C0_1 136.0(8) . . ?
C14_1 Ru5_1 C6_1 92.0(12) . . ?
C13_1 Ru5_1 C6_1 88.4(12) . . ?
C0_1 Ru5_1 C6_1 89.0(9) . . ?
C14_1 Ru5_1 C12_1 90.1(14) . . ?
C13_1 Ru5_1 C12_1 90.6(14) . . ?
C0_1 Ru5_1 C12_1 90.3(12) . . ?
C6_1 Ru5_1 C12_1 177.7(9) . . ?
C14_1 Ru5_1 Ru3_1 178.1(8) . . ?
C13_1 Ru5_1 Ru3_1 89.4(7) . . ?
C0_1 Ru5_1 Ru3_1 46.7(4) . . ?
C6_1 Ru5_1 Ru3_1 88.1(6) . . ?
C12_1 Ru5_1 Ru3_1 89.9(9) . . ?
C14_1 Ru5_1 Ru2_1 119.9(10) . . ?
C13_1 Ru5_1 Ru2_1 120.9(9) . . ?
C0_1 Ru5_1 Ru2_1 44.1(7) . . ?
C6_1 Ru5_1 Ru2_1 45.0(7) . . ?
C12_1 Ru5_1 Ru2_1 134.4(10) . . ?
Ru3_1 Ru5_1 Ru2_1 61.23(8) . . ?
C14_1 Ru5_1 Ru4_1 119.4(10) . . ?
C13_1 Ru5_1 Ru4_1 121.6(9) . . ?
C0_1 Ru5_1 Ru4_1 45.5(7) . . ?
C6_1 Ru5_1 Ru4_1 134.5(7) . . ?
C12_1 Ru5_1 Ru4_1 44.9(10) . . ?
Ru3_1 Ru5_1 Ru4_1 61.61(8) . . ?
Ru2_1 Ru5_1 Ru4_1 89.55(10) . . ?
C14_1 Ru5_1 Pt1_1 91.5(8) . . ?
C13_1 Ru5_1 Pt1_1 179.4(9) . . ?
C0_1 Ru5_1 Pt1_1 43.6(4) . . ?
C6_1 Ru5_1 Pt1_1 91.1(6) . . ?
C12_1 Ru5_1 Pt1_1 89.9(9) . . ?
Ru3_1 Ru5_1 Pt1_1 90.30(8) . . ?
Ru2_1 Ru5_1 Pt1_1 58.49(6) . . ?
Ru4_1 Ru5_1 Pt1_1 58.58(6) . . ?
Ru2_1 C0_1 Pt1_1 89.7(8) . . ?
Ru2_1 C0_1 Ru1_1 93.1(10) . . ?
Pt1_1 C0_1 Ru1_1 97.1(9) . . ?
Ru2_1 C0_1 Ru4_1 175.0(13) . . ?
Pt1_1 C0_1 Ru4_1 88.4(9) . . ?
Ru1_1 C0_1 Ru4_1 91.7(10) . . ?
Ru2_1 C0_1 Ru3_1 91.1(9) . . ?
Pt1_1 C0_1 Ru3_1 175.9(14) . . ?
Ru1_1 C0_1 Ru3_1 86.9(7) . . ?
Ru4_1 C0_1 Ru3_1 90.4(9) . . ?
Ru2_1 C0_1 Ru5_1 88.2(10) . . ?
Pt1_1 C0_1 Ru5_1 90.9(8) . . ?
Ru1_1 C0_1 Ru5_1 172.0(9) . . ?
Ru4_1 C0_1 Ru5_1 87.1(10) . . ?
Ru3_1 C0_1 Ru5_1 85.2(8) . . ?
O1_1 C1_1 Ru1_1 171.5(26) . . ?
O2_1 C2_1 Ru1_1 179.1(29) . . ?
O3_1 C3_1 Ru1_1 174.5(26) . . ?
O4_1 C4_1 Ru2_1 173.2(22) . . ?
O5_1 C5_1 Ru2_1 174.4(29) . . ?
O6_1 C6_1 Ru2_1 141.1(25) . . ?
O6_1 C6_1 Ru5_1 133.3(24) . . ?
Ru2_1 C6_1 Ru5_1 85.6(10) . . ?
O7_1 C7_1 Ru3_1 171.0(23) . . ?
O8_1 C8_1 Ru3_1 172.9(28) . . ?
O9_1 C9_1 Ru3_1 172.3(30) . . ?
O10_1 C10_1 Ru4_1 177.6(25) . . ?
O11_1 C11_1 Ru4_1 173.3(21) . . ?
O12_1 C12_1 Ru4_1 140.9(35) . . ?
O12_1 C12_1 Ru5_1 133.6(34) . . ?
Ru4_1 C12_1 Ru5_1 85.3(14) . . ?
O13_1 C13_1 Ru5_1 176.8(27) . . ?
O14_1 C14_1 Ru5_1 178.3(30) . . ?
C16_1 C15_1 C22_1 122.8(22) . . ?
C16_1 C15_1 Pt1_1 75.4(15) . . ?
C22_1 C15_1 Pt1_1 109.4(18) . . ?
C15_1 C16_1 C17_1 124.4(23) . . ?
C15_1 C16_1 Pt1_1 69.0(14) . . ?
C17_1 C16_1 Pt1_1 109.7(16) . . ?
C18_1 C17_1 C16_1 117.4(20) . . ?
C19_1 C18_1 C17_1 112.7(21) . . ?
C20_1 C19_1 C18_1 126.4(26) . . ?
C20_1 C19_1 Pt1_1 74.1(18) . . ?
C18_1 C19_1 Pt1_1 113.1(18) . . ?
C19_1 C20_1 C21_1 120.2(28) . . ?
C19_1 C20_1 Pt1_1 70.8(18) . . ?
C21_1 C20_1 Pt1_1 109.9(20) . . ?
C22_1 C21_1 C20_1 116.3(23) . . ?
C21_1 C22_1 C15_1 113.0(24) . . ?
C0_2 Pt1_2 C20_2 138.2(11) . . ?
C0_2 Pt1_2 C16_2 132.8(11) . . ?
C20_2 Pt1_2 C16_2 88.9(11) . . ?
C0_2 Pt1_2 C15_2 132.0(12) . . ?
C20_2 Pt1_2 C15_2 78.0(10) . . ?
C16_2 Pt1_2 C15_2 37.4(10) . . ?
C0_2 Pt1_2 C19_2 135.3(11) . . ?
C20_2 Pt1_2 C19_2 36.1(9) . . ?
C16_2 Pt1_2 C19_2 80.8(9) . . ?
C15_2 Pt1_2 C19_2 92.7(13) . . ?
C0_2 Pt1_2 Ru2_2 46.0(9) . . ?
C20_2 Pt1_2 Ru2_2 96.1(8) . . ?
C16_2 Pt1_2 Ru2_2 159.3(9) . . ?
C15_2 Pt1_2 Ru2_2 163.2(9) . . ?
C19_2 Pt1_2 Ru2_2 91.4(8) . . ?
C0_2 Pt1_2 Ru4_2 43.9(9) . . ?
C20_2 Pt1_2 Ru4_2 164.0(8) . . ?
C16_2 Pt1_2 Ru4_2 90.9(7) . . ?
C15_2 Pt1_2 Ru4_2 92.2(9) . . ?
C19_2 Pt1_2 Ru4_2 159.1(9) . . ?
Ru2_2 Pt1_2 Ru4_2 89.75(6) . . ?
C0_2 Pt1_2 Ru5_2 46.3(7) . . ?
C20_2 Pt1_2 Ru5_2 136.6(8) . . ?
C16_2 Pt1_2 Ru5_2 104.9(8) . . ?
C15_2 Pt1_2 Ru5_2 135.5(9) . . ?
C19_2 Pt1_2 Ru5_2 104.8(9) . . ?
Ru2_2 Pt1_2 Ru5_2 58.42(7) . . ?
Ru4_2 Pt1_2 Ru5_2 58.69(7) . . ?
C0_2 Pt1_2 Ru1_2 40.7(7) . . ?
C20_2 Pt1_2 Ru1_2 110.8(8) . . ?
C16_2 Pt1_2 Ru1_2 136.9(8) . . ?
C15_2 Pt1_2 Ru1_2 107.7(9) . . ?
C19_2 Pt1_2 Ru1_2 136.8(8) . . ?
Ru2_2 Pt1_2 Ru1_2 59.27(7) . . ?
Ru4_2 Pt1_2 Ru1_2 59.86(7) . . ?
Ru5_2 Pt1_2 Ru1_2 86.97(6) . . ?
C3_2 Ru1_2 C1_2 93.3(12) . . ?
C3_2 Ru1_2 C2_2 98.7(11) . . ?
C1_2 Ru1_2 C2_2 91.8(12) . . ?
C3_2 Ru1_2 C0_2 125.1(13) . . ?
C1_2 Ru1_2 C0_2 114.9(9) . . ?
C2_2 Ru1_2 C0_2 124.5(13) . . ?
C3_2 Ru1_2 Ru3_2 98.6(9) . . ?
C1_2 Ru1_2 Ru3_2 161.5(7) . . ?
C2_2 Ru1_2 Ru3_2 100.3(9) . . ?
C0_2 Ru1_2 Ru3_2 46.6(6) . . ?
C3_2 Ru1_2 Ru2_2 158.7(8) . . ?
C1_2 Ru1_2 Ru2_2 107.9(9) . . ?
C2_2 Ru1_2 Ru2_2 82.2(10) . . ?
C0_2 Ru1_2 Ru2_2 44.4(9) . . ?
Ru3_2 Ru1_2 Ru2_2 60.53(8) . . ?
C3_2 Ru1_2 Ru4_2 86.4(10) . . ?
C1_2 Ru1_2 Ru4_2 107.1(9) . . ?
C2_2 Ru1_2 Ru4_2 160.2(9) . . ?
C0_2 Ru1_2 Ru4_2 41.8(9) . . ?
Ru3_2 Ru1_2 Ru4_2 59.94(8) . . ?
Ru2_2 Ru1_2 Ru4_2 86.21(8) . . ?
C3_2 Ru1_2 Pt1_2 132.2(9) . . ?
C1_2 Ru1_2 Pt1_2 73.2(7) . . ?
C2_2 Ru1_2 Pt1_2 126.7(9) . . ?
C0_2 Ru1_2 Pt1_2 41.7(6) . . ?
Ru3_2 Ru1_2 Pt1_2 88.26(7) . . ?
Ru2_2 Ru1_2 Pt1_2 56.71(6) . . ?
Ru4_2 Ru1_2 Pt1_2 56.53(6) . . ?
C5_2 Ru2_2 C4_2 85.2(12) . . ?
C5_2 Ru2_2 C6_2 98.5(12) . . ?
C4_2 Ru2_2 C6_2 93.1(13) . . ?
C5_2 Ru2_2 C0_2 128.7(11) . . ?
C4_2 Ru2_2 C0_2 140.6(10) . . ?
C6_2 Ru2_2 C0_2 99.7(11) . . ?
C5_2 Ru2_2 Ru5_2 127.2(9) . . ?
C4_2 Ru2_2 Ru5_2 130.6(9) . . ?
C6_2 Ru2_2 Ru5_2 51.0(9) . . ?
C0_2 Ru2_2 Ru5_2 48.7(7) . . ?
C5_2 Ru2_2 Pt1_2 165.0(9) . . ?
C4_2 Ru2_2 Pt1_2 95.7(8) . . ?
C6_2 Ru2_2 Pt1_2 96.4(8) . . ?
C0_2 Ru2_2 Pt1_2 46.2(5) . . ?
Ru5_2 Ru2_2 Pt1_2 62.65(7) . . ?
C5_2 Ru2_2 Ru3_2 86.6(9) . . ?
C4_2 Ru2_2 Ru3_2 170.1(9) . . ?
C6_2 Ru2_2 Ru3_2 93.4(9) . . ?
C0_2 Ru2_2 Ru3_2 44.9(5) . . ?
Ru5_2 Ru2_2 Ru3_2 59.09(8) . . ?
Pt1_2 Ru2_2 Ru3_2 90.95(9) . . ?
C5_2 Ru2_2 Ru1_2 102.5(9) . . ?
C4_2 Ru2_2 Ru1_2 119.1(10) . . ?
C6_2 Ru2_2 Ru1_2 142.6(9) . . ?
C0_2 Ru2_2 Ru1_2 43.4(7) . . ?
Ru5_2 Ru2_2 Ru1_2 91.88(11) . . ?
Pt1_2 Ru2_2 Ru1_2 64.02(7) . . ?
Ru3_2 Ru2_2 Ru1_2 57.74(8) . . ?
C8_2 Ru3_2 C9_2 86.3(12) . . ?
C8_2 Ru3_2 C7_2 94.6(13) . . ?
C9_2 Ru3_2 C7_2 95.1(12) . . ?
C8_2 Ru3_2 C0_2 125.9(12) . . ?
C9_2 Ru3_2 C0_2 127.4(11) . . ?
C7_2 Ru3_2 C0_2 118.4(10) . . ?
C8_2 Ru3_2 Ru1_2 133.7(10) . . ?
C9_2 Ru3_2 Ru1_2 137.9(10) . . ?
C7_2 Ru3_2 Ru1_2 72.7(7) . . ?
C0_2 Ru3_2 Ru1_2 45.7(7) . . ?
C8_2 Ru3_2 Ru5_2 96.6(9) . . ?
C9_2 Ru3_2 Ru5_2 92.4(8) . . ?
C7_2 Ru3_2 Ru5_2 166.9(7) . . ?
C0_2 Ru3_2 Ru5_2 48.9(7) . . ?
Ru1_2 Ru3_2 Ru5_2 94.54(7) . . ?
C8_2 Ru3_2 Ru4_2 85.2(9) . . ?
C9_2 Ru3_2 Ru4_2 149.6(9) . . ?
C7_2 Ru3_2 Ru4_2 114.6(9) . . ?
C0_2 Ru3_2 Ru4_2 43.3(9) . . ?
Ru1_2 Ru3_2 Ru4_2 62.52(8) . . ?
Ru5_2 Ru3_2 Ru4_2 59.80(8) . . ?
C8_2 Ru3_2 Ru2_2 154.8(9) . . ?
C9_2 Ru3_2 Ru2_2 87.2(8) . . ?
C7_2 Ru3_2 Ru2_2 110.2(9) . . ?
C0_2 Ru3_2 Ru2_2 45.1(9) . . ?
Ru1_2 Ru3_2 Ru2_2 61.72(8) . . ?
Ru5_2 Ru3_2 Ru2_2 59.35(8) . . ?
Ru4_2 Ru3_2 Ru2_2 88.18(7) . . ?
C10_2 Ru4_2 C11_2 85.4(10) . . ?
C10_2 Ru4_2 C12_2 100.9(13) . . ?
C11_2 Ru4_2 C12_2 96.4(14) . . ?
C10_2 Ru4_2 C0_2 127.1(9) . . ?
C11_2 Ru4_2 C0_2 140.7(10) . . ?
C12_2 Ru4_2 C0_2 97.7(12) . . ?
C10_2 Ru4_2 Ru5_2 132.5(8) . . ?
C11_2 Ru4_2 Ru5_2 127.9(9) . . ?
C12_2 Ru4_2 Ru5_2 49.6(11) . . ?
C0_2 Ru4_2 Ru5_2 48.6(7) . . ?
C10_2 Ru4_2 Pt1_2 158.4(9) . . ?
C11_2 Ru4_2 Pt1_2 95.3(8) . . ?
C12_2 Ru4_2 Pt1_2 100.5(9) . . ?
C0_2 Ru4_2 Pt1_2 46.1(6) . . ?
Ru5_2 Ru4_2 Pt1_2 62.43(7) . . ?
C10_2 Ru4_2 Ru3_2 87.1(7) . . ?
C11_2 Ru4_2 Ru3_2 172.4(8) . . ?
C12_2 Ru4_2 Ru3_2 86.6(9) . . ?
C0_2 Ru4_2 Ru3_2 45.1(6) . . ?
Ru5_2 Ru4_2 Ru3_2 59.06(8) . . ?
Pt1_2 Ru4_2 Ru3_2 91.08(9) . . ?
C10_2 Ru4_2 Ru1_2 97.7(9) . . ?
C11_2 Ru4_2 Ru1_2 122.0(10) . . ?
C12_2 Ru4_2 Ru1_2 138.4(10) . . ?
C0_2 Ru4_2 Ru1_2 42.7(7) . . ?
Ru5_2 Ru4_2 Ru1_2 91.02(11) . . ?
Pt1_2 Ru4_2 Ru1_2 63.61(7) . . ?
Ru3_2 Ru4_2 Ru1_2 57.54(7) . . ?
C13_2 Ru5_2 C14_2 89.6(10) . . ?
C13_2 Ru5_2 C0_2 135.0(9) . . ?
C14_2 Ru5_2 C0_2 135.4(9) . . ?
C13_2 Ru5_2 C12_2 89.9(13) . . ?
C14_2 Ru5_2 C12_2 94.9(14) . . ?
C0_2 Ru5_2 C12_2 87.1(12) . . ?
C13_2 Ru5_2 C6_2 88.5(13) . . ?
C14_2 Ru5_2 C6_2 89.8(13) . . ?
C0_2 Ru5_2 C6_2 90.6(12) . . ?
C12_2 Ru5_2 C6_2 175.0(9) . . ?
C13_2 Ru5_2 Ru3_2 88.9(7) . . ?
C14_2 Ru5_2 Ru3_2 178.3(8) . . ?
C0_2 Ru5_2 Ru3_2 46.1(5) . . ?
C12_2 Ru5_2 Ru3_2 84.4(8) . . ?
C6_2 Ru5_2 Ru3_2 90.8(7) . . ?
C13_2 Ru5_2 Ru2_2 118.4(9) . . ?
C14_2 Ru5_2 Ru2_2 119.8(10) . . ?
C0_2 Ru5_2 Ru2_2 46.2(8) . . ?
C12_2 Ru5_2 Ru2_2 133.2(9) . . ?
C6_2 Ru5_2 Ru2_2 44.4(9) . . ?
Ru3_2 Ru5_2 Ru2_2 61.56(8) . . ?
C13_2 Ru5_2 Ru4_2 122.8(9) . . ?
C14_2 Ru5_2 Ru4_2 119.3(10) . . ?
C0_2 Ru5_2 Ru4_2 44.0(8) . . ?
C12_2 Ru5_2 Ru4_2 43.6(9) . . ?
C6_2 Ru5_2 Ru4_2 134.6(9) . . ?
Ru3_2 Ru5_2 Ru4_2 61.14(8) . . ?
Ru2_2 Ru5_2 Ru4_2 90.17(9) . . ?
C13_2 Ru5_2 Pt1_2 177.2(10) . . ?
C14_2 Ru5_2 Pt1_2 91.3(7) . . ?
C0_2 Ru5_2 Pt1_2 44.1(5) . . ?
C12_2 Ru5_2 Pt1_2 92.6(9) . . ?
C6_2 Ru5_2 Pt1_2 88.8(8) . . ?
Ru3_2 Ru5_2 Pt1_2 90.22(7) . . ?
Ru2_2 Ru5_2 Pt1_2 58.93(6) . . ?
Ru4_2 Ru5_2 Pt1_2 58.88(6) . . ?
Ru4_2 C0_2 Pt1_2 89.9(10) . . ?
Ru4_2 C0_2 Ru1_2 95.6(12) . . ?
Pt1_2 C0_2 Ru1_2 97.6(10) . . ?
Ru4_2 C0_2 Ru2_2 172.2(14) . . ?
Pt1_2 C0_2 Ru2_2 87.8(10) . . ?
Ru1_2 C0_2 Ru2_2 92.2(12) . . ?
Ru4_2 C0_2 Ru3_2 91.6(11) . . ?
Pt1_2 C0_2 Ru3_2 174.2(14) . . ?
Ru1_2 C0_2 Ru3_2 87.7(8) . . ?
Ru2_2 C0_2 Ru3_2 90.0(10) . . ?
Ru4_2 C0_2 Ru5_2 87.4(11) . . ?
Pt1_2 C0_2 Ru5_2 89.5(8) . . ?
Ru1_2 C0_2 Ru5_2 172.2(11) . . ?
Ru2_2 C0_2 Ru5_2 85.1(10) . . ?
Ru3_2 C0_2 Ru5_2 85.0(8) . . ?
O1_2 C1_2 Ru1_2 172.7(25) . . ?
O2_2 C2_2 Ru1_2 179.9(27) . . ?
O3_2 C3_2 Ru1_2 174.5(20) . . ?
O4_2 C4_2 Ru2_2 173.9(25) . . ?
O5_2 C5_2 Ru2_2 177.8(25) . . ?
O6_2 C6_2 Ru2_2 141.8(29) . . ?
O6_2 C6_2 Ru5_2 133.2(28) . . ?
Ru2_2 C6_2 Ru5_2 84.6(12) . . ?
O7_2 C7_2 Ru3_2 171.5(22) . . ?
O8_2 C8_2 Ru3_2 171.1(23) . . ?
O9_2 C9_2 Ru3_2 177.3(21) . . ?
O10_2 C10_2 Ru4_2 175.8(26) . . ?
O11_2 C11_2 Ru4_2 176.4(31) . . ?
O12_2 C12_2 Ru4_2 142.6(31) . . ?
O12_2 C12_2 Ru5_2 128.5(29) . . ?
Ru4_2 C12_2 Ru5_2 86.8(14) . . ?
O13_2 C13_2 Ru5_2 177.0(22) . . ?
O14_2 C14_2 Ru5_2 176.3(30) . . ?
C22_2 C15_2 C16_2 119.9(31) . . ?
C22_2 C15_2 Pt1_2 114.7(26) . . ?
C16_2 C15_2 Pt1_2 72.6(19) . . ?
C15_2 C16_2 C17_2 122.3(31) . . ?
C15_2 C16_2 Pt1_2 70.0(19) . . ?
C17_2 C16_2 Pt1_2 110.1(22) . . ?
C16_2 C17_2 C18_2 119.7(30) . . ?
C17_2 C18_2 C19_2 118.2(31) . . ?
C20_2 C19_2 C18_2 119.2(31) . . ?
C20_2 C19_2 Pt1_2 69.3(19) . . ?
C18_2 C19_2 Pt1_2 108.7(22) . . ?
C19_2 C20_2 C21_2 123.9(30) . . ?
C19_2 C20_2 Pt1_2 74.7(19) . . ?
C21_2 C20_2 Pt1_2 111.9(23) . . ?
C22_2 C21_2 C20_2 116.2(33) . . ?
C15_2 C22_2 C21_2 117.6(34) . . ?

loop_
_geom_bond_atom_site_label_1
_geom_bond_atom_site_label_2
_geom_bond_distance
_geom_bond_site_symmetry_2
_geom_bond_publ_flag
Pt1_1 C0_1 2.04(2) . ?
Pt1_1 C19_1 2.21(3) . ?
Pt1_1 C20_1 2.25(3) . ?
Pt1_1 C15_1 2.22(3) . ?
Pt1_1 C16_1 2.30(2) . ?
Pt1_1 Ru2_1 2.844(2) . ?
Pt1_1 Ru4_1 2.853(2) . ?
Pt1_1 Ru5_1 2.962(2) . ?
Pt1_1 Ru1_1 3.072(2) . ?
Ru1_1 C3_1 1.87(3) . ?
Ru1_1 C1_1 1.90(3) . ?
Ru1_1 C2_1 1.93(4) . ?
Ru1_1 C0_1 2.06(2) . ?
Ru1_1 Ru3_1 2.832(3) . ?
Ru1_1 Ru2_1 2.937(4) . ?
Ru1_1 Ru4_1 2.944(4) . ?
Ru2_1 C4_1 1.84(3) . ?
Ru2_1 C5_1 1.90(3) . ?
Ru2_1 C0_1 1.99(3) . ?
Ru2_1 C6_1 2.03(3) . ?
Ru2_1 Ru5_1 2.856(4) . ?
Ru2_1 Ru3_1 2.894(3) . ?
Ru3_1 C8_1 1.83(3) . ?
Ru3_1 C7_1 1.83(3) . ?
Ru3_1 C9_1 1.89(3) . ?
Ru3_1 C0_1 2.06(2) . ?
Ru3_1 Ru5_1 2.826(3) . ?
Ru3_1 Ru4_1 2.916(3) . ?
Ru4_1 C10_1 1.83(3) . ?
Ru4_1 C11_1 1.86(3) . ?
Ru4_1 C12_1 2.03(4) . ?
Ru4_1 C0_1 2.05(3) . ?
Ru4_1 Ru5_1 2.868(4) . ?
Ru5_1 C14_1 1.83(2) . ?
Ru5_1 C13_1 1.85(2) . ?
Ru5_1 C0_1 2.11(3) . ?
Ru5_1 C6_1 2.18(3) . ?
Ru5_1 C12_1 2.20(4) . ?
O1_1 C1_1 1.16(3) . ?
O2_1 C2_1 1.12(4) . ?
O3_1 C3_1 1.17(3) . ?
O4_1 C4_1 1.20(3) . ?
O5_1 C5_1 1.14(3) . ?
O6_1 C6_1 1.16(3) . ?
O7_1 C7_1 1.23(3) . ?
O8_1 C8_1 1.16(3) . ?
O9_1 C9_1 1.18(3) . ?
O10_1 C10_1 1.17(3) . ?
O11_1 C11_1 1.16(3) . ?
O12_1 C12_1 1.18(4) . ?
O13_1 C13_1 1.16(3) . ?
C14_1 O14_1 1.18(3) . ?
C15_1 C16_1 1.39(3) . ?
C15_1 C22_1 1.57(3) . ?
C16_1 C17_1 1.54(3) . ?
C17_1 C18_1 1.51(3) . ?
C18_1 C19_1 1.51(3) . ?
C19_1 C20_1 1.34(4) . ?
C20_1 C21_1 1.57(4) . ?
C21_1 C22_1 1.49(4) . ?
Pt1_2 C0_2 2.06(2) . ?
Pt1_2 C20_2 2.21(3) . ?
Pt1_2 C16_2 2.28(3) . ?
Pt1_2 C15_2 2.24(3) . ?
Pt1_2 C19_2 2.28(3) . ?
Pt1_2 Ru2_2 2.858(2) . ?
Pt1_2 Ru4_2 2.862(2) . ?
Pt1_2 Ru5_2 2.964(2) . ?
Pt1_2 Ru1_2 3.074(2) . ?
Ru1_2 C3_2 1.79(3) . ?
Ru1_2 C1_2 1.88(2) . ?
Ru1_2 C2_2 1.88(3) . ?
Ru1_2 C0_2 2.02(2) . ?
Ru1_2 Ru3_2 2.822(3) . ?
Ru1_2 Ru2_2 2.939(4) . ?
Ru1_2 Ru4_2 2.967(4) . ?
Ru2_2 C5_2 1.85(3) . ?
Ru2_2 C4_2 1.89(3) . ?
Ru2_2 C6_2 2.00(3) . ?
Ru2_2 C0_2 2.06(3) . ?
Ru2_2 Ru5_2 2.843(4) . ?
Ru2_2 Ru3_2 2.905(3) . ?
Ru3_2 C8_2 1.84(3) . ?
Ru3_2 C9_2 1.83(3) . ?
Ru3_2 C7_2 1.92(3) . ?
Ru3_2 C0_2 2.05(2) . ?
Ru3_2 Ru5_2 2.835(3) . ?
Ru3_2 Ru4_2 2.895(3) . ?
Ru4_2 C10_2 1.85(2) . ?
Ru4_2 C11_2 1.91(3) . ?
Ru4_2 C12_2 1.97(4) . ?
Ru4_2 C0_2 1.99(3) . ?
Ru4_2 Ru5_2 2.857(4) . ?
Ru5_2 C13_2 1.86(2) . ?
Ru5_2 C14_2 1.91(2) . ?
Ru5_2 C0_2 2.14(2) . ?
Ru5_2 C12_2 2.18(4) . ?
Ru5_2 C6_2 2.22(3) . ?
O1_2 C1_2 1.15(3) . ?
O2_2 C2_2 1.18(4) . ?
O3_2 C3_2 1.31(3) . ?
O4_2 C4_2 1.18(3) . ?
O5_2 C5_2 1.19(3) . ?
O6_2 C6_2 1.16(3) . ?
O7_2 C7_2 1.14(3) . ?
O8_2 C8_2 1.20(3) . ?
O9_2 C9_2 1.23(3) . ?
O10_2 C10_2 1.18(3) . ?
O11_2 C11_2 1.12(3) . ?
O12_2 C12_2 1.18(3) . ?
O13_2 C13_2 1.18(3) . ?
O14_2 C14_2 1.14(3) . ?
C15_2 C22_2 1.44(4) . ?
C15_2 C16_2 1.45(4) . ?
C16_2 C17_2 1.46(4) . ?
C17_2 C18_2 1.52(4) . ?
C18_2 C19_2 1.51(4) . ?
C19_2 C20_2 1.40(4) . ?
C20_2 C21_2 1.57(4) . ?
C21_2 C22_2 1.44(4) . ?
